data_4073366
loop_
_publ_author_name
'Lachaize, S\'ebastien'
'Caballero, Ana'
'Vendier, Laure'
'Sabo-Etienne, Sylviane'

_publ_contact_author
;
Sylviane Sabo-Etienne
;
_publ_section_title
;
 Activation of Chlorosilanes at Ruthenium:&#x00A0; A Route to Silyl
 \s-Dihydrogen Complexes
;
_journal_issue 15
_journal_name_full Organometallics
_journal_page_first 3713
_journal_paper_doi 10.1021/om700295g
_journal_volume 26
_journal_year 2007
_chemical_compound_source 'synthesis as described'
_chemical_formula_moiety 'C36 H69 Cl P2 Ru'
_chemical_formula_sum 'C36 H69 Cl P2 Ru'
_chemical_formula_weight 700.37
_chemical_name_systematic
;
 ?
;
_space_group_IT_number 2
_symmetry_cell_setting triclinic
_symmetry_Int_Tables_number 2
_symmetry_space_group_name_Hall '-P 1'
_symmetry_space_group_name_H-M 'P -1'
_atom_sites_solution_hydrogens geom
_atom_sites_solution_primary direct
_atom_sites_solution_secondary difmap
_cell_angle_alpha 114.273(11)
_cell_angle_beta 107.889(11)
_cell_angle_gamma 90.735(13)
_cell_formula_units_Z 1
_cell_length_a 9.7161(10)
_cell_length_b 10.1762(11)
_cell_length_c 10.6933(10)
_cell_measurement_reflns_used 7521
_cell_measurement_temperature 160
_cell_measurement_theta_max 26.01
_cell_measurement_theta_min 2.65
_cell_measurement_wavelength 0.71073
_cell_volume 905.3(2)
_computing_cell_refinement 'Stoe IPDS software (Stoe, 1996)'
_computing_data_collection 'Stoe IPDS software (Stoe, 1996)'
_computing_data_reduction 'XRED (Stoe, 1.08, 1996)'
_computing_molecular_graphics 'Ortep-3 for Windows (Farrugia, 1997)'
_computing_publication_material 'WinGX publication routines (Farrugia, 1999)'
_computing_structure_refinement 'SHELXL-97 (Sheldrick, 1997)'
_computing_structure_solution 'SIR92 (Giacovazzo et al, 1993)'
_diffrn_ambient_temperature 180
_diffrn_measured_fraction_theta_full 0.923
_diffrn_measured_fraction_theta_max 0.923
_diffrn_measurement_device 'Stoe IPDS'
_diffrn_measurement_method \f
_diffrn_radiation_monochromator graphite
_diffrn_radiation_source 'fine-focus sealed tube'
_diffrn_radiation_type MoK\a
_diffrn_radiation_wavelength 0.71073
_diffrn_reflns_av_R_equivalents 0.0525
_diffrn_reflns_av_unetI/netI 0.0623
_diffrn_reflns_limit_h_max 11
_diffrn_reflns_limit_h_min -11
_diffrn_reflns_limit_k_max 12
_diffrn_reflns_limit_k_min -12
_diffrn_reflns_limit_l_max 13
_diffrn_reflns_limit_l_min -13
_diffrn_reflns_number 9001
_diffrn_reflns_theta_full 26.11
_diffrn_reflns_theta_max 26.11
_diffrn_reflns_theta_min 2.22
_diffrn_standards_decay_% 0.1
_diffrn_standards_interval_time 4
_diffrn_standards_number 200
_exptl_absorpt_coefficient_mu 0.618
_exptl_absorpt_correction_T_max 0.881
_exptl_absorpt_correction_T_min 0.779
_exptl_absorpt_correction_type refdelf
_exptl_absorpt_process_details
;
(See: Walker, N. & Stuart, D. (1983) Acta Cryst. A39, 158-166)
;
_exptl_crystal_colour 'light orange'
_exptl_crystal_density_diffrn 1.285
_exptl_crystal_density_method 'not measured'
_exptl_crystal_description block
_exptl_crystal_F_000 376
_exptl_crystal_size_max 0.4
_exptl_crystal_size_mid 0.3
_exptl_crystal_size_min 0.2
_refine_diff_density_max 0.542
_refine_diff_density_min -0.789
_refine_diff_density_rms 0.077
_refine_ls_extinction_method none
_refine_ls_goodness_of_fit_ref 0.953
_refine_ls_hydrogen_treatment constr
_refine_ls_matrix_type full
_refine_ls_number_parameters 187
_refine_ls_number_reflns 3324
_refine_ls_number_restraints 0
_refine_ls_restrained_S_all 0.953
_refine_ls_R_factor_all 0.0531
_refine_ls_R_factor_gt 0.0367
_refine_ls_shift/su_max 0.006
_refine_ls_shift/su_mean 0.001
_refine_ls_structure_factor_coef Fsqd
_refine_ls_weighting_details 'calc w=1/[\s^2^(Fo^2^)+(0.0401P)^2^+0.0000P] where P=(Fo^2^+2Fc^2^)/3'
_refine_ls_weighting_scheme calc
_refine_ls_wR_factor_gt 0.0741
_refine_ls_wR_factor_ref 0.0785
_reflns_number_gt 2678
_reflns_number_total 3324
_reflns_threshold_expression >2\s(I)
_cod_data_source_file om700295g-file001.cif
_cod_data_source_block global
_cod_original_cell_volume 905.4(2)
_cod_database_code 4073366

loop_
_symmetry_equiv_pos_as_xyz
'x, y, z'
'-x, -y, -z'

loop_
_atom_site_label
_atom_site_type_symbol
_atom_site_fract_x
_atom_site_fract_y
_atom_site_fract_z
_atom_site_U_iso_or_equiv
_atom_site_adp_type
_atom_site_occupancy
_atom_site_symmetry_multiplicity
_atom_site_calc_flag
_atom_site_refinement_flags
C111 C 0.2577(3) -0.1462(3) 0.2014(3) 0.0216(6) Uani 1 1 d .
H111 H 0.3488 -0.1224 0.284 0.026 Uiso 1 1 calc R
C112 C 0.1451(4) -0.2386(3) 0.2182(4) 0.0283(7) Uani 1 1 d .
H11A H 0.1304 -0.1837 0.3105 0.034 Uiso 1 1 calc R
H11B H 0.0521 -0.26 0.1404 0.034 Uiso 1 1 calc R
C113 C 0.1957(4) -0.3813(4) 0.2133(4) 0.0321(7) Uani 1 1 d .
H11C H 0.1205 -0.4394 0.2199 0.039 Uiso 1 1 calc R
H11D H 0.2839 -0.3602 0.2964 0.039 Uiso 1 1 calc R
C114 C 0.2265(4) -0.4683(3) 0.0722(4) 0.0318(7) Uani 1 1 d .
H11E H 0.2615 -0.5569 0.0729 0.038 Uiso 1 1 calc R
H11F H 0.1366 -0.4959 -0.0107 0.038 Uiso 1 1 calc R
C115 C 0.3404(4) -0.3781(4) 0.0569(4) 0.0309(7) Uani 1 1 d .
H11G H 0.3561 -0.4334 -0.0347 0.037 Uiso 1 1 calc R
H11H H 0.4325 -0.3571 0.1357 0.037 Uiso 1 1 calc R
C116 C 0.2908(4) -0.2347(3) 0.0611(3) 0.0269(7) Uani 1 1 d .
H11I H 0.2035 -0.2557 -0.023 0.032 Uiso 1 1 calc R
H11J H 0.367 -0.1771 0.0554 0.032 Uiso 1 1 calc R
C121 C 0.3750(3) 0.1280(3) 0.2230(3) 0.0239(6) Uani 1 1 d .
H121 H 0.376 0.0914 0.123 0.029 Uiso 1 1 calc R
C122 C 0.5212(3) 0.1027(4) 0.3098(4) 0.0326(7) Uani 1 1 d .
H12A H 0.5331 0.1463 0.4128 0.039 Uiso 1 1 calc R
H12B H 0.5219 -0.0013 0.2778 0.039 Uiso 1 1 calc R
C123 C 0.6476(4) 0.1702(4) 0.2875(5) 0.0407(9) Uani 1 1 d .
H12C H 0.7396 0.1549 0.3445 0.049 Uiso 1 1 calc R
H12D H 0.6387 0.1216 0.1854 0.049 Uiso 1 1 calc R
C124 C 0.6492(4) 0.3318(4) 0.3325(5) 0.0447(9) Uani 1 1 d .
H12E H 0.7262 0.3694 0.3101 0.054 Uiso 1 1 calc R
H12F H 0.6703 0.3823 0.4371 0.054 Uiso 1 1 calc R
C125 C 0.5029(4) 0.3616(4) 0.2536(5) 0.0405(9) Uani 1 1 d .
H12G H 0.4885 0.3228 0.1503 0.049 Uiso 1 1 calc R
H12H H 0.5042 0.4663 0.2907 0.049 Uiso 1 1 calc R
C126 C 0.3749(3) 0.2927(4) 0.2735(4) 0.0307(7) Uani 1 1 d .
H12I H 0.2832 0.309 0.2173 0.037 Uiso 1 1 calc R
H12J H 0.3833 0.3384 0.3756 0.037 Uiso 1 1 calc R
C131 C 0.1665(3) 0.1143(3) 0.3804(3) 0.0224(6) Uani 1 1 d .
H131 H 0.0883 0.045 0.3704 0.027 Uiso 1 1 calc R
C132 C 0.1021(4) 0.2561(4) 0.4046(3) 0.0281(7) Uani 1 1 d .
H13A H 0.1759 0.3325 0.4216 0.034 Uiso 1 1 calc R
H13B H 0.0202 0.241 0.318 0.034 Uiso 1 1 calc R
C133 C 0.0504(4) 0.3027(4) 0.5362(4) 0.0335(8) Uani 1 1 d .
H13C H 0.0162 0.3958 0.5547 0.04 Uiso 1 1 calc R
H13D H -0.0315 0.2313 0.5137 0.04 Uiso 1 1 calc R
C134 C 0.1710(4) 0.3166(4) 0.6722(3) 0.0329(8) Uani 1 1 d .
H13E H 0.1319 0.3394 0.7507 0.039 Uiso 1 1 calc R
H13F H 0.2475 0.3964 0.702 0.039 Uiso 1 1 calc R
C135 C 0.2362(4) 0.1764(4) 0.6465(3) 0.0341(8) Uani 1 1 d .
H13G H 0.1626 0.0987 0.627 0.041 Uiso 1 1 calc R
H13H H 0.3171 0.1908 0.7335 0.041 Uiso 1 1 calc R
C136 C 0.2909(4) 0.1326(4) 0.5174(3) 0.0292(7) Uani 1 1 d .
H13I H 0.3697 0.2071 0.5398 0.035 Uiso 1 1 calc R
H13J H 0.3291 0.0416 0.5004 0.035 Uiso 1 1 calc R
P1 P 0.20198(8) 0.02914(8) 0.20490(7) 0.01894(18) Uani 1 1 d .
Cl1 Cl 0.15273(15) 0.08401(18) -0.09731(15) 0.0262(3) Uani 0.5 1 d P
Ru1 Ru 0 0 0 0.02098(12) Uani 1 2 d S
H1 H -0.0993 -0.0423 0.056 0.025 Uiso 0.5 1 d P
H2 H -0.0779 0.0597 0.0993 0.025 Uiso 0.5 1 d P
H1A H 0.0373 0.1549 0.0736 0.025 Uiso 0.5 1 d P

loop_
_atom_site_aniso_label
_atom_site_aniso_U_11
_atom_site_aniso_U_22
_atom_site_aniso_U_33
_atom_site_aniso_U_23
_atom_site_aniso_U_13
_atom_site_aniso_U_12
C111 0.0238(14) 0.0186(15) 0.0207(14) 0.0080(12) 0.0063(12) 0.0005(11)
C112 0.0376(17) 0.0188(16) 0.0313(16) 0.0093(13) 0.0181(15) 0.0025(13)
C113 0.0430(19) 0.0234(17) 0.0323(17) 0.0124(14) 0.0158(16) 0.0022(14)
C114 0.0385(18) 0.0183(16) 0.0329(17) 0.0060(13) 0.0123(15) 0.0044(13)
C115 0.0341(17) 0.0239(17) 0.0297(16) 0.0059(13) 0.0126(15) 0.0050(13)
C116 0.0325(16) 0.0232(17) 0.0258(15) 0.0096(13) 0.0126(14) 0.0013(13)
C121 0.0196(14) 0.0221(16) 0.0325(16) 0.0148(13) 0.0083(13) 0.0002(12)
C122 0.0243(15) 0.0287(18) 0.0429(19) 0.0197(15) 0.0035(15) 0.0000(13)
C123 0.0214(15) 0.043(2) 0.059(2) 0.0266(19) 0.0084(17) 0.0011(15)
C124 0.0270(17) 0.038(2) 0.070(3) 0.029(2) 0.0100(19) -0.0057(15)
C125 0.0329(18) 0.031(2) 0.066(3) 0.0292(19) 0.0163(19) -0.0015(15)
C126 0.0271(16) 0.0238(17) 0.0447(19) 0.0191(15) 0.0111(15) 0.0017(13)
C131 0.0276(15) 0.0174(15) 0.0180(13) 0.0059(12) 0.0053(13) -0.0019(12)
C132 0.0322(16) 0.0265(17) 0.0285(16) 0.0129(13) 0.0129(14) 0.0095(13)
C133 0.0349(17) 0.0338(19) 0.0315(17) 0.0104(15) 0.0162(16) 0.0050(14)
C134 0.0345(17) 0.0329(19) 0.0231(15) 0.0036(14) 0.0117(14) -0.0036(14)
C135 0.0427(19) 0.035(2) 0.0179(15) 0.0085(14) 0.0054(15) 0.0005(15)
C136 0.0379(17) 0.0250(17) 0.0211(15) 0.0083(13) 0.0077(14) 0.0054(14)
P1 0.0191(4) 0.0188(4) 0.0174(4) 0.0077(3) 0.0046(3) -0.0005(3)
Cl1 0.0185(6) 0.0436(9) 0.0218(7) 0.0188(7) 0.0075(6) 0.0007(6)
Ru1 0.01905(19) 0.0254(2) 0.01671(18) 0.00775(16) 0.00597(15) -0.00012(15)

loop_
_atom_type_symbol
_atom_type_description
_atom_type_scat_dispersion_real
_atom_type_scat_dispersion_imag
_atom_type_scat_source
C C 0.0033 0.0016 'International Tables Vol C Tables 4.2.6.8 and 6.1.1.4'
H H 0 0 'International Tables Vol C Tables 4.2.6.8 and 6.1.1.4'
P P 0.1023 0.0942 'International Tables Vol C Tables 4.2.6.8 and 6.1.1.4'
Cl Cl 0.1484 0.1585 'International Tables Vol C Tables 4.2.6.8 and 6.1.1.4'
Ru Ru -1.2594 0.8363 'International Tables Vol C Tables 4.2.6.8 and 6.1.1.4'

loop_
_geom_angle_atom_site_label_1
_geom_angle_atom_site_label_2
_geom_angle_atom_site_label_3
_geom_angle
_geom_angle_site_symmetry_1
_geom_angle_site_symmetry_3
C112 C111 C116 110.4(2) . .
C112 C111 P1 113.5(2) . .
C116 C111 P1 110.3(2) . .
C112 C111 H111 107.5 . .
C116 C111 H111 107.5 . .
P1 C111 H111 107.5 . .
C113 C112 C111 111.2(2) . .
C113 C112 H11A 109.4 . .
C111 C112 H11A 109.4 . .
C113 C112 H11B 109.4 . .
C111 C112 H11B 109.4 . .
H11A C112 H11B 108 . .
C112 C113 C114 111.0(3) . .
C112 C113 H11C 109.4 . .
C114 C113 H11C 109.4 . .
C112 C113 H11D 109.4 . .
C114 C113 H11D 109.4 . .
H11C C113 H11D 108 . .
C115 C114 C113 110.5(3) . .
C115 C114 H11E 109.5 . .
C113 C114 H11E 109.5 . .
C115 C114 H11F 109.5 . .
C113 C114 H11F 109.5 . .
H11E C114 H11F 108.1 . .
C114 C115 C116 110.8(3) . .
C114 C115 H11G 109.5 . .
C116 C115 H11G 109.5 . .
C114 C115 H11H 109.5 . .
C116 C115 H11H 109.5 . .
H11G C115 H11H 108.1 . .
C115 C116 C111 111.4(3) . .
C115 C116 H11I 109.3 . .
C111 C116 H11I 109.3 . .
C115 C116 H11J 109.3 . .
C111 C116 H11J 109.3 . .
H11I C116 H11J 108 . .
C122 C121 C126 109.4(3) . .
C122 C121 P1 118.7(2) . .
C126 C121 P1 112.98(19) . .
C122 C121 H121 104.8 . .
C126 C121 H121 104.8 . .
P1 C121 H121 104.8 . .
C123 C122 C121 110.1(3) . .
C123 C122 H12A 109.6 . .
C121 C122 H12A 109.6 . .
C123 C122 H12B 109.6 . .
C121 C122 H12B 109.6 . .
H12A C122 H12B 108.2 . .
C124 C123 C122 111.7(3) . .
C124 C123 H12C 109.3 . .
C122 C123 H12C 109.3 . .
C124 C123 H12D 109.3 . .
C122 C123 H12D 109.3 . .
H12C C123 H12D 107.9 . .
C123 C124 C125 111.1(3) . .
C123 C124 H12E 109.4 . .
C125 C124 H12E 109.4 . .
C123 C124 H12F 109.4 . .
C125 C124 H12F 109.4 . .
H12E C124 H12F 108 . .
C124 C125 C126 111.9(3) . .
C124 C125 H12G 109.2 . .
C126 C125 H12G 109.2 . .
C124 C125 H12H 109.2 . .
C126 C125 H12H 109.2 . .
H12G C125 H12H 107.9 . .
C125 C126 C121 110.3(3) . .
C125 C126 H12I 109.6 . .
C121 C126 H12I 109.6 . .
C125 C126 H12J 109.6 . .
C121 C126 H12J 109.6 . .
H12I C126 H12J 108.1 . .
C136 C131 C132 110.9(2) . .
C136 C131 P1 116.7(2) . .
C132 C131 P1 113.7(2) . .
C136 C131 H131 104.7 . .
C132 C131 H131 104.7 . .
P1 C131 H131 104.7 . .
C133 C132 C131 109.9(3) . .
C133 C132 H13A 109.7 . .
C131 C132 H13A 109.7 . .
C133 C132 H13B 109.7 . .
C131 C132 H13B 109.7 . .
H13A C132 H13B 108.2 . .
C134 C133 C132 112.0(3) . .
C134 C133 H13C 109.2 . .
C132 C133 H13C 109.2 . .
C134 C133 H13D 109.2 . .
C132 C133 H13D 109.2 . .
H13C C133 H13D 107.9 . .
C133 C134 C135 111.6(3) . .
C133 C134 H13E 109.3 . .
C135 C134 H13E 109.3 . .
C133 C134 H13F 109.3 . .
C135 C134 H13F 109.3 . .
H13E C134 H13F 108 . .
C134 C135 C136 110.6(3) . .
C134 C135 H13G 109.5 . .
C136 C135 H13G 109.5 . .
C134 C135 H13H 109.5 . .
C136 C135 H13H 109.5 . .
H13G C135 H13H 108.1 . .
C131 C136 C135 110.4(3) . .
C131 C136 H13I 109.6 . .
C135 C136 H13I 109.6 . .
C131 C136 H13J 109.6 . .
C135 C136 H13J 109.6 . .
H13I C136 H13J 108.1 . .
C111 P1 C131 102.41(13) . .
C111 P1 C121 101.92(13) . .
C131 P1 C121 109.42(14) . .
C111 P1 Ru1 113.73(10) . .
C131 P1 Ru1 113.74(10) . .
C121 P1 Ru1 114.37(10) . .
P1 Ru1 P1 180.00(3) . 2
P1 Ru1 Cl1 88.40(4) . 2
P1 Ru1 Cl1 91.60(4) 2 2
P1 Ru1 Cl1 91.60(4) . .
P1 Ru1 Cl1 88.40(4) 2 .
Cl1 Ru1 Cl1 180.00(5) 2 .
P1 Ru1 H1 91.559(18) . .
P1 Ru1 H1 88.441(18) 2 .
Cl1 Ru1 H1 4.70(4) 2 .
Cl1 Ru1 H1 175.30(4) . .
P1 Ru1 H2 86.564(19) . .
P1 Ru1 H2 93.436(19) 2 .
Cl1 Ru1 H2 41.43(4) 2 .
Cl1 Ru1 H2 138.57(4) . .
H1 Ru1 H2 38.257(7) . .
P1 Ru1 H1A 79.21(2) . .
P1 Ru1 H1A 100.79(2) 2 .
Cl1 Ru1 H1A 110.52(4) 2 .
Cl1 Ru1 H1A 69.48(4) . .
H1 Ru1 H1A 107.727(12) . .
H2 Ru1 H1A 69.529(11) . .

loop_
_geom_bond_atom_site_label_1
_geom_bond_atom_site_label_2
_geom_bond_distance
_geom_bond_site_symmetry_2
C111 C112 1.533(4) .
C111 C116 1.535(4) .
C111 P1 1.860(3) .
C111 H111 0.98 .
C112 C113 1.524(5) .
C112 H11A 0.97 .
C112 H11B 0.97 .
C113 C114 1.529(4) .
C113 H11C 0.97 .
C113 H11D 0.97 .
C114 C115 1.517(4) .
C114 H11E 0.97 .
C114 H11F 0.97 .
C115 C116 1.530(5) .
C115 H11G 0.97 .
C115 H11H 0.97 .
C116 H11I 0.97 .
C116 H11J 0.97 .
C121 C122 1.530(4) .
C121 C126 1.535(4) .
C121 P1 1.863(3) .
C121 H121 0.98 .
C122 C123 1.527(4) .
C122 H12A 0.97 .
C122 H12B 0.97 .
C123 C124 1.511(5) .
C123 H12C 0.97 .
C123 H12D 0.97 .
C124 C125 1.520(5) .
C124 H12E 0.97 .
C124 H12F 0.97 .
C125 C126 1.532(4) .
C125 H12G 0.97 .
C125 H12H 0.97 .
C126 H12I 0.97 .
C126 H12J 0.97 .
C131 C136 1.524(4) .
C131 C132 1.534(4) .
C131 P1 1.860(3) .
C131 H131 0.98 .
C132 C133 1.534(4) .
C132 H13A 0.97 .
C132 H13B 0.97 .
C133 C134 1.512(5) .
C133 H13C 0.97 .
C133 H13D 0.97 .
C134 C135 1.523(5) .
C134 H13E 0.97 .
C134 H13F 0.97 .
C135 C136 1.528(4) .
C135 H13G 0.97 .
C135 H13H 0.97 .
C136 H13I 0.97 .
C136 H13J 0.97 .
P1 Ru1 2.3557(8) .
Cl1 Ru1 2.3797(12) .
Ru1 P1 2.3557(8) 2
Ru1 Cl1 2.3797(12) 2
Ru1 H1 1.42512(14) .
Ru1 H2 1.43025(18) .
Ru1 H1A 1.4233(2) .
